data_7246102
loop_
_publ_author_name
'Dyk, Konrad'
'Kinzhybalo, Vasyl'
'Czernel, Grzegorz'
'Grudzi\'nski, Wojciech'
'Horak, Yuriy'
'Butenko, Serhii'
'Kami\'nski, Daniel M.'

_publ_section_title
;
 Solvent induced conformational polymorphism
;
_journal_issue 6
_journal_name_full CrystEngComm
_journal_page_first 971
_journal_page_last 980
_journal_paper_doi 10.1039/D2CE01681H
_journal_volume 25
_journal_year 2023
_chemical_absolute_configuration ad
_chemical_formula_moiety 'C16 H10 Br2 O'
_chemical_formula_sum 'C16 H10 Br2 O'
_chemical_formula_weight 378.06
_chemical_name_systematic 2,5-bis(3-bromophenyl)furan
_space_group_crystal_system orthorhombic
_space_group_IT_number 19
_space_group_name_Hall 'P 2ac 2ab'
_space_group_name_H-M_alt 'P 21 21 21'
_atom_sites_solution_hydrogens geom
_atom_sites_solution_primary dual
_audit_creation_date 2022-12-20
_audit_creation_method
;
Olex2 1.5
(compiled 2022.04.07 svn.rca3783a0 for OlexSys, GUI svn.r6498)
;
_audit_update_record
;
2022-12-20 deposited with the CCDC.	2023-01-11 downloaded from the CCDC.
;
_cell_angle_alpha 90
_cell_angle_beta 90
_cell_angle_gamma 90
_cell_formula_units_Z 4
_cell_length_a 4.1264(6)
_cell_length_b 10.7891(16)
_cell_length_c 31.194(4)
_cell_measurement_reflns_used 1608
_cell_measurement_temperature 293(2)
_cell_measurement_theta_max 16.5670
_cell_measurement_theta_min 3.7440
_cell_volume 1388.8(3)
_computing_cell_refinement 'CrysAlisPro 1.171.38.41 (Rigaku OD, 2015)'
_computing_data_collection 'CrysAlisPro 1.171.38.41 (Rigaku OD, 2015)'
_computing_data_reduction 'CrysAlisPro 1.171.38.41 (Rigaku OD, 2015)'
_computing_molecular_graphics 'Olex2 1.5 (Dolomanov et al., 2009)'
_computing_publication_material 'Olex2 1.5 (Dolomanov et al., 2009)'
_computing_structure_refinement 'SHELXL 2018/3 (Sheldrick, 2015)'
_computing_structure_solution 'SHELXT 2018/2 (Sheldrick, 2018)'
_diffrn_ambient_temperature 293(2)
_diffrn_detector 'CCD plate'
_diffrn_detector_area_resol_mean 10.6249
_diffrn_detector_type Atlas
_diffrn_measured_fraction_theta_full 0.998
_diffrn_measured_fraction_theta_max 0.955
_diffrn_measurement_details
;
List of Runs (angles in degrees, time in seconds):

  # Type    Start    End  Width  t~exp~   \w     \q     \k     \f   Frames
#--------------------------------------------------------------------------
  1  \w    -23.00  97.00   1.00   30.00    --   13.31  77.00 -60.00  120
  2  \w    -23.00  97.00   1.00   30.00    --   13.31  77.00  90.00  120
  3  \w    -51.00  69.00   1.00   30.00    --  -14.56  77.00-180.00  120
  4  \w     32.00 104.00   1.00   30.00    --   13.31-178.00   0.00   72
  5  \w    -65.00  46.00   1.00   30.00    --   13.31 -57.00   0.00  111
  6  \w     35.00 106.00   1.00   30.00    --   13.31 178.00-150.00   71
  7  \w    -89.00 -11.00   1.00   30.00    --  -14.56 148.00-152.01   78
  8  \w    -94.00  17.00   1.00   30.00    --  -14.56 -37.00 150.00  111
  9  \w    -25.00  29.00   1.00   30.00    --  -14.56 -99.00 150.00   54
 10  \w    -68.00 -41.00   1.00   30.00    --  -14.56 115.00   6.00   27
;
_diffrn_measurement_device 'four-circle diffractometer'
_diffrn_measurement_device_type 'Xcalibur, Atlas'
_diffrn_measurement_method '\w scans'
_diffrn_orient_matrix_type 'CrysAlisPro convention (1999,Acta A55,543-557)'
_diffrn_orient_matrix_UB_11 0.0727450000
_diffrn_orient_matrix_UB_12 0.0314461000
_diffrn_orient_matrix_UB_13 -0.0175054000
_diffrn_orient_matrix_UB_21 0.0512901000
_diffrn_orient_matrix_UB_22 0.0478683000
_diffrn_orient_matrix_UB_23 0.0140084000
_diffrn_orient_matrix_UB_31 0.1470954000
_diffrn_orient_matrix_UB_32 -0.0322506000
_diffrn_orient_matrix_UB_33 0.0037733000
_diffrn_radiation_monochromator graphite
_diffrn_radiation_probe x-ray
_diffrn_radiation_type 'Mo K\a'
_diffrn_radiation_wavelength 0.71073
_diffrn_reflns_av_R_equivalents 0.1968
_diffrn_reflns_av_unetI/netI 0.2106
_diffrn_reflns_Laue_measured_fraction_full 0.998
_diffrn_reflns_Laue_measured_fraction_max 0.955
_diffrn_reflns_limit_h_max 5
_diffrn_reflns_limit_h_min -5
_diffrn_reflns_limit_k_max 14
_diffrn_reflns_limit_k_min -14
_diffrn_reflns_limit_l_max 42
_diffrn_reflns_limit_l_min -41
_diffrn_reflns_number 30520
_diffrn_reflns_point_group_measured_fraction_full 0.999
_diffrn_reflns_point_group_measured_fraction_max 0.929
_diffrn_reflns_theta_full 25.242
_diffrn_reflns_theta_max 29.525
_diffrn_reflns_theta_min 2.612
_diffrn_source 'fine-focus sealed X-ray tube'
_diffrn_source_type 'Enhance (Mo) X-ray Source'
_exptl_absorpt_coefficient_mu 5.825
_exptl_absorpt_correction_T_max 1.00000
_exptl_absorpt_correction_T_min 0.52817
_exptl_absorpt_correction_type multi-scan
_exptl_absorpt_process_details
;
CrysAlisPro 1.171.38.41 (Rigaku Oxford Diffraction, 2015)
Empirical absorption correction using spherical harmonics,
 implemented in SCALE3 ABSPACK scaling algorithm.
;
_exptl_crystal_colour 'clear colourless'
_exptl_crystal_colour_lustre clear
_exptl_crystal_colour_primary colourless
_exptl_crystal_density_diffrn 1.808
_exptl_crystal_description needle
_exptl_crystal_F_000 736
_exptl_crystal_recrystallization_method 'Crystalization from the misxture of water and acetone 3:1 V/V'
_exptl_crystal_size_max 0.7
_exptl_crystal_size_mid 0.06
_exptl_crystal_size_min 0.02
_refine_diff_density_max 0.421
_refine_diff_density_min -0.409
_refine_diff_density_rms 0.094
_refine_ls_abs_structure_details
;
 Flack x determined using 336 quotients [(I+)-(I-)]/[(I+)+(I-)]
 (Parsons, Flack and Wagner, Acta Cryst. B69 (2013) 249-259).
;
_refine_ls_abs_structure_Flack 0.21(2)
_refine_ls_extinction_method none
_refine_ls_goodness_of_fit_ref 1.006
_refine_ls_hydrogen_treatment constr
_refine_ls_matrix_type full
_refine_ls_number_parameters 167
_refine_ls_number_reflns 3598
_refine_ls_number_restraints 0
_refine_ls_restrained_S_all 1.006
_refine_ls_R_factor_all 0.2650
_refine_ls_R_factor_gt 0.0966
_refine_ls_shift/su_max 0.000
_refine_ls_shift/su_mean 0.000
_refine_ls_structure_factor_coef Fsqd
_refine_ls_weighting_details 'w=1/[\s^2^(Fo^2^)+(0.0526P)^2^+1.8739P] where P=(Fo^2^+2Fc^2^)/3'
_refine_ls_weighting_scheme calc
_refine_ls_wR_factor_gt 0.1438
_refine_ls_wR_factor_ref 0.1874
_reflns_Friedel_coverage 0.635
_reflns_Friedel_fraction_full 1.000
_reflns_Friedel_fraction_max 0.889
_reflns_number_gt 1451
_reflns_number_total 3598
_reflns_threshold_expression 'I > 2\s(I)'
_cod_data_source_file d2ce01681h2.cif
_cod_data_source_block metaruranaco_h2o
_cod_depositor_comments 'Adding full bibliography for 7246100--7246102.cif.'
_cod_database_code 7246102
_shelx_shelxl_version_number 2018/3
_chemical_oxdiff_formula 'C H O Br'
_shelx_space_group_comment
;
The symmetry employed for this shelxl refinement is uniquely defined
by the following loop, which should always be used as a source of
symmetry information in preference to the above space-group names.
They are only intended as comments.
;
_shelx_estimated_absorpt_t_max 0.892
_shelx_estimated_absorpt_t_min 0.106
_olex2_refinement_description
;
1. Fixed Uiso
 At 1.2 times of:
  All C(H) groups
2.a Aromatic/amide H refined with riding coordinates:
 C6(H6), C12(H12), C8(H8), C16(H16), C3(H3), C14(H14), C10(H10), C7(H7),
 C15(H15), C2(H2)
;
_olex2_date_sample_data_collection 2021-09-30
_olex2_exptl_crystal_mounting_method 'Crystal mount on polish nail'
_olex2_submission_original_sample_id 'Gamma MPBG'
_olex2_submission_special_instructions 'No special instructions were received'
_oxdiff_exptl_absorpt_empirical_details
;
Empirical correction (ABSPACK) includes:
- Absorption correction using spherical harmonics
- Frame scaling
;
_oxdiff_exptl_absorpt_empirical_full_max 1.348
_oxdiff_exptl_absorpt_empirical_full_min 0.668

loop_
_space_group_symop_operation_xyz
'x, y, z'
'-x+1/2, -y, z+1/2'
'-x, y+1/2, -z+1/2'
'x+1/2, -y+1/2, -z'

loop_
_atom_site_label
_atom_site_type_symbol
_atom_site_fract_x
_atom_site_fract_y
_atom_site_fract_z
_atom_site_U_iso_or_equiv
_atom_site_adp_type
_atom_site_occupancy
_atom_site_site_symmetry_order
_atom_site_calc_flag
_atom_site_refinement_flags_posn
_atom_site_refinement_flags_adp
_atom_site_refinement_flags_occupancy
_atom_site_disorder_assembly
_atom_site_disorder_group
Br2 Br 0.5966(5) 0.57983(18) 0.64926(5) 0.0814(6) Uani 1 1 d . . . . .
Br1 Br 0.4668(5) 0.6522(2) 0.24487(6) 0.0947(7) Uani 1 1 d . . . . .
O1 O 0.381(2) 0.4858(8) 0.4449(3) 0.051(2) Uani 1 1 d . . . . .
C4 C 0.512(3) 0.5457(11) 0.4803(4) 0.040(3) Uiso 1 1 d . . . . .
C13 C 0.461(3) 0.4952(14) 0.5978(4) 0.054(4) Uani 1 1 d . . . . .
C6 C 0.188(3) 0.4061(12) 0.3625(4) 0.044(4) Uani 1 1 d . . . . .
H6 H 0.130107 0.358040 0.386070 0.053 Uiso 1 1 calc R U . . .
C12 C 0.535(3) 0.5467(13) 0.5587(4) 0.055(4) Uani 1 1 d . . . . .
H12 H 0.652203 0.620098 0.557339 0.066 Uiso 1 1 calc R U . . .
C8 C 0.173(3) 0.4447(13) 0.2865(5) 0.059(4) Uani 1 1 d . . . . .
H8 H 0.102451 0.421496 0.259326 0.071 Uiso 1 1 calc R U . . .
C11 C 0.435(3) 0.4895(11) 0.5215(4) 0.044(3) Uani 1 1 d . . . . .
C1 C 0.474(3) 0.5570(11) 0.4099(4) 0.044(3) Uani 1 1 d . . . . .
C16 C 0.255(3) 0.3801(15) 0.5248(5) 0.063(5) Uani 1 1 d . . . . .
H16 H 0.184014 0.340568 0.500013 0.076 Uiso 1 1 calc R U . . .
C3 C 0.677(3) 0.6402(13) 0.4679(4) 0.047(4) Uani 1 1 d . . . . .
H3 H 0.794376 0.691865 0.486105 0.057 Uiso 1 1 calc R U . . .
C5 C 0.368(3) 0.5156(12) 0.3680(4) 0.048(4) Uani 1 1 d . . . . .
C9 C 0.350(4) 0.5509(14) 0.2925(4) 0.059(4) Uani 1 1 d . . . . .
C14 C 0.280(4) 0.3885(14) 0.6015(6) 0.067(5) Uani 1 1 d . . . . .
H14 H 0.225134 0.357036 0.628287 0.080 Uiso 1 1 calc R U . . .
C10 C 0.447(3) 0.5864(13) 0.3324(5) 0.054(4) Uani 1 1 d . . . . .
H10 H 0.566987 0.658667 0.335784 0.065 Uiso 1 1 calc R U . . .
C7 C 0.102(4) 0.3720(14) 0.3228(5) 0.065(4) Uani 1 1 d . . . . .
H7 H -0.007853 0.297603 0.319028 0.078 Uiso 1 1 calc R U . . .
C15 C 0.181(4) 0.3294(14) 0.5646(6) 0.065(5) Uani 1 1 d . . . . .
H15 H 0.064722 0.255667 0.566328 0.078 Uiso 1 1 calc R U . . .
C2 C 0.657(3) 0.6547(14) 0.4239(5) 0.062(4) Uani 1 1 d . . . . .
H2 H 0.748860 0.717382 0.407422 0.074 Uiso 1 1 calc R U . . .

loop_
_atom_site_aniso_label
_atom_site_aniso_U_11
_atom_site_aniso_U_22
_atom_site_aniso_U_33
_atom_site_aniso_U_23
_atom_site_aniso_U_13
_atom_site_aniso_U_12
Br2 0.0762(11) 0.1087(14) 0.0594(10) -0.0057(10) -0.0093(10) 0.0023(12)
Br1 0.0819(13) 0.1295(16) 0.0727(13) 0.0357(11) -0.0014(11) -0.0058(12)
O1 0.049(6) 0.047(5) 0.056(6) -0.005(5) 0.003(5) -0.009(5)
C13 0.047(10) 0.071(10) 0.045(9) -0.006(8) 0.001(8) 0.011(9)
C6 0.047(9) 0.027(7) 0.057(10) -0.004(7) -0.014(7) 0.001(7)
C12 0.038(9) 0.064(10) 0.062(10) 0.002(8) -0.005(8) 0.007(7)
C8 0.046(10) 0.050(10) 0.083(12) -0.026(9) -0.016(8) 0.011(8)
C11 0.028(8) 0.033(7) 0.071(10) -0.016(7) 0.002(8) 0.012(7)
C1 0.044(9) 0.034(8) 0.055(9) 0.006(7) 0.003(7) 0.012(7)
C16 0.042(9) 0.086(14) 0.061(11) -0.018(9) -0.001(8) 0.015(9)
C3 0.044(9) 0.058(9) 0.039(8) 0.000(7) -0.003(7) -0.003(8)
C5 0.042(9) 0.044(8) 0.057(9) -0.001(8) 0.002(7) 0.014(7)
C9 0.056(10) 0.070(11) 0.049(10) 0.006(8) -0.002(8) 0.019(9)
C14 0.062(10) 0.055(11) 0.083(13) 0.022(9) 0.024(9) 0.016(9)
C10 0.041(8) 0.051(8) 0.070(10) -0.013(8) -0.002(7) -0.003(9)
C7 0.064(10) 0.058(10) 0.073(12) 0.006(9) 0.004(10) -0.006(9)
C15 0.056(11) 0.043(10) 0.096(14) -0.013(10) 0.001(10) -0.004(8)
C2 0.047(10) 0.048(9) 0.091(13) 0.016(9) 0.010(8) -0.006(9)

loop_
_atom_type_symbol
_atom_type_description
_atom_type_scat_dispersion_real
_atom_type_scat_dispersion_imag
_atom_type_scat_source
C C 0.0033 0.0016 'International Tables Vol C Tables 4.2.6.8 and 6.1.1.4'
H H 0.0000 0.0000 'International Tables Vol C Tables 4.2.6.8 and 6.1.1.4'
Br Br -0.2901 2.4595 'International Tables Vol C Tables 4.2.6.8 and 6.1.1.4'
O O 0.0106 0.0060 'International Tables Vol C Tables 4.2.6.8 and 6.1.1.4'

loop_
_geom_angle_atom_site_label_1
_geom_angle_atom_site_label_2
_geom_angle_atom_site_label_3
_geom_angle
_geom_angle_site_symmetry_1
_geom_angle_site_symmetry_3
_geom_angle_publ_flag
C1 O1 C4 105.0(10) . . ?
O1 C4 C11 114.9(11) . . ?
C3 C4 O1 109.7(11) . . ?
C3 C4 C11 135.4(13) . . ?
C12 C13 Br2 118.9(12) . . ?
C12 C13 C14 122.1(14) . . ?
C14 C13 Br2 118.9(12) . . ?
C5 C6 H6 120.6 . . ?
C7 C6 H6 120.6 . . ?
C7 C6 C5 118.8(13) . . ?
C13 C12 H12 120.0 . . ?
C13 C12 C11 120.1(14) . . ?
C11 C12 H12 120.0 . . ?
C9 C8 H8 121.1 . . ?
C9 C8 C7 117.7(14) . . ?
C7 C8 H8 121.1 . . ?
C12 C11 C4 119.4(13) . . ?
C12 C11 C16 118.3(13) . . ?
C16 C11 C4 122.3(13) . . ?
O1 C1 C5 117.1(12) . . ?
C2 C1 O1 109.1(11) . . ?
C2 C1 C5 133.8(13) . . ?
C11 C16 H16 119.5 . . ?
C15 C16 C11 121.0(14) . . ?
C15 C16 H16 119.5 . . ?
C4 C3 H3 124.6 . . ?
C4 C3 C2 110.9(13) . . ?
C2 C3 H3 124.6 . . ?
C6 C5 C1 121.9(12) . . ?
C10 C5 C6 119.3(12) . . ?
C10 C5 C1 118.8(12) . . ?
C8 C9 Br1 120.4(12) . . ?
C10 C9 Br1 118.4(13) . . ?
C10 C9 C8 121.1(14) . . ?
C13 C14 H14 120.7 . . ?
C15 C14 C13 118.6(14) . . ?
C15 C14 H14 120.7 . . ?
C5 C10 H10 119.7 . . ?
C9 C10 C5 120.5(13) . . ?
C9 C10 H10 119.7 . . ?
C6 C7 C8 122.4(14) . . ?
C6 C7 H7 118.8 . . ?
C8 C7 H7 118.8 . . ?
C16 C15 H15 120.0 . . ?
C14 C15 C16 119.9(15) . . ?
C14 C15 H15 120.0 . . ?
C1 C2 C3 105.2(13) . . ?
C1 C2 H2 127.4 . . ?
C3 C2 H2 127.4 . . ?

loop_
_geom_bond_atom_site_label_1
_geom_bond_atom_site_label_2
_geom_bond_distance
_geom_bond_site_symmetry_2
_geom_bond_publ_flag
Br2 C13 1.930(13) . ?
Br1 C9 1.907(14) . ?
O1 C4 1.390(14) . ?
O1 C1 1.390(13) . ?
C4 C11 1.454(16) . ?
C4 C3 1.286(16) . ?
C13 C12 1.375(17) . ?
C13 C14 1.378(18) . ?
C6 H6 0.9300 . ?
C6 C5 1.406(17) . ?
C6 C7 1.342(17) . ?
C12 H12 0.9300 . ?
C12 C11 1.378(17) . ?
C8 H8 0.9300 . ?
C8 C9 1.371(19) . ?
C8 C7 1.408(19) . ?
C11 C16 1.398(19) . ?
C1 C5 1.448(17) . ?
C1 C2 1.370(17) . ?
C16 H16 0.9300 . ?
C16 C15 1.39(2) . ?
C3 H3 0.9300 . ?
C3 C2 1.384(18) . ?
C5 C10 1.387(17) . ?
C9 C10 1.362(17) . ?
C14 H14 0.9300 . ?
C14 C15 1.376(19) . ?
C10 H10 0.9300 . ?
C7 H7 0.9300 . ?
C15 H15 0.9300 . ?
C2 H2 0.9300 . ?

loop_
_geom_torsion_atom_site_label_1
_geom_torsion_atom_site_label_2
_geom_torsion_atom_site_label_3
_geom_torsion_atom_site_label_4
_geom_torsion
_geom_torsion_site_symmetry_1
_geom_torsion_site_symmetry_2
_geom_torsion_site_symmetry_3
_geom_torsion_site_symmetry_4
_geom_torsion_publ_flag
Br2 C13 C12 C11 -178.6(10) . . . . ?
Br2 C13 C14 C15 179.4(11) . . . . ?
Br1 C9 C10 C5 -179.9(10) . . . . ?
O1 C4 C11 C12 -175.5(11) . . . . ?
O1 C4 C11 C16 3.1(17) . . . . ?
O1 C4 C3 C2 2.8(15) . . . . ?
O1 C1 C5 C6 -2.3(17) . . . . ?
O1 C1 C5 C10 177.8(11) . . . . ?
O1 C1 C2 C3 1.0(14) . . . . ?
C4 O1 C1 C5 -179.8(10) . . . . ?
C4 O1 C1 C2 0.6(13) . . . . ?
C4 C11 C16 C15 -179.2(13) . . . . ?
C4 C3 C2 C1 -2.4(15) . . . . ?
C13 C12 C11 C4 179.5(12) . . . . ?
C13 C12 C11 C16 0.7(19) . . . . ?
C13 C14 C15 C16 -2(2) . . . . ?
C6 C5 C10 C9 0(2) . . . . ?
C12 C13 C14 C15 3(2) . . . . ?
C12 C11 C16 C15 -0.5(19) . . . . ?
C8 C9 C10 C5 0(2) . . . . ?
C11 C4 C3 C2 -177.1(14) . . . . ?
C11 C16 C15 C14 1(2) . . . . ?
C1 O1 C4 C11 177.8(10) . . . . ?
C1 O1 C4 C3 -2.1(13) . . . . ?
C1 C5 C10 C9 -179.6(12) . . . . ?
C3 C4 C11 C12 4(2) . . . . ?
C3 C4 C11 C16 -177.0(14) . . . . ?
C5 C6 C7 C8 -3(2) . . . . ?
C5 C1 C2 C3 -178.5(13) . . . . ?
C9 C8 C7 C6 3(2) . . . . ?
C14 C13 C12 C11 -2(2) . . . . ?
C7 C6 C5 C1 -178.9(13) . . . . ?
C7 C6 C5 C10 1.0(19) . . . . ?
C7 C8 C9 Br1 178.2(11) . . . . ?
C7 C8 C9 C10 -2(2) . . . . ?
C2 C1 C5 C6 177.1(14) . . . . ?
C2 C1 C5 C10 -3(2) . . . . ?
